data_4325044
loop_
_publ_author_name
'Dong Woo Lee'
'Seung-Jin Oh'
'P. Shiv Halasyamani'
'Kang Min Ok'

_publ_section_title
;
 New Quaternary Tellurite and Selenite: Synthesis, Structure, and
 Characterization of Centrosymmetric InVTe2O8 and Noncentrosymmetric
 InVSe2O8
;
_journal_name_full 'Inorganic Chemistry'
_journal_page_first 4473
_journal_page_last 4480
_journal_paper_doi 10.1021/ic200135k
_journal_volume 50
_journal_year 2011
_chemical_formula_sum 'In O8 Te2 V'
_chemical_formula_weight 548.96
_chemical_name_systematic
;
 ?
;
_space_group_IT_number 14
_symmetry_cell_setting monoclinic
_symmetry_space_group_name_Hall '-P 2yn'
_symmetry_space_group_name_H-M 'P 1 21/n 1'
_atom_sites_solution_primary direct
_atom_sites_solution_secondary difmap
_cell_angle_alpha 90
_cell_angle_beta 94.22(3)
_cell_angle_gamma 90
_cell_formula_units_Z 4
_cell_length_a 7.8967(16)
_cell_length_b 5.1388(10)
_cell_length_c 16.711(3)
_cell_measurement_temperature 200.0(2)
_cell_volume 676.3(2)
_computing_structure_refinement 'SHELXL-97 (Sheldrick, 1997)'
_diffrn_ambient_temperature 200.0(2)
_diffrn_measured_fraction_theta_full 0.989
_diffrn_measured_fraction_theta_max 0.989
_diffrn_measurement_device_type 'Bruker SMART APEX'
_diffrn_measurement_method CCD
_diffrn_radiation_monochromator graphite
_diffrn_radiation_type MoK\a
_diffrn_radiation_wavelength 0.71073
_diffrn_reflns_av_R_equivalents 0.0229
_diffrn_reflns_av_unetI/netI 0.0263
_diffrn_reflns_limit_h_max 5
_diffrn_reflns_limit_h_min -9
_diffrn_reflns_limit_k_max 6
_diffrn_reflns_limit_k_min -6
_diffrn_reflns_limit_l_max 19
_diffrn_reflns_limit_l_min -19
_diffrn_reflns_number 3600
_diffrn_reflns_theta_full 25
_diffrn_reflns_theta_max 25
_diffrn_reflns_theta_min 2.44
_exptl_absorpt_coefficient_mu 13.254
_exptl_absorpt_correction_T_max 0.59
_exptl_absorpt_correction_T_min 0.29
_exptl_absorpt_correction_type empirical
_exptl_absorpt_process_details
; 
 SADABS(Blessing, 1995) 
;
_exptl_crystal_colour 'light brown'
_exptl_crystal_density_diffrn 5.391
_exptl_crystal_description Plate
_exptl_crystal_F_000 960
_exptl_crystal_size_max 0.24
_exptl_crystal_size_mid 0.08
_exptl_crystal_size_min 0.04
_refine_diff_density_max 1.923
_refine_diff_density_min -2.149
_refine_diff_density_rms 0.597
_refine_ls_extinction_coef 0.0015(3)
_refine_ls_extinction_expression Fc^*^=kFc[1+0.001xFc^2^\l^3^/sin(2\q)]^-1/4^
_refine_ls_extinction_method SHELXL
_refine_ls_goodness_of_fit_ref 1.304
_refine_ls_matrix_type full
_refine_ls_number_parameters 70
_refine_ls_number_reflns 1178
_refine_ls_number_restraints 0
_refine_ls_restrained_S_all 1.304
_refine_ls_R_factor_all 0.0354
_refine_ls_R_factor_gt 0.0286
_refine_ls_shift/su_max 0
_refine_ls_shift/su_mean 0
_refine_ls_structure_factor_coef Fsqd
_refine_ls_weighting_details 'calc w=1/[\s^2^(Fo^2^)+(0.0427P)^2^+26.2960P] where P=(Fo^2^+2Fc^2^)/3'
_refine_ls_weighting_scheme calc
_refine_ls_wR_factor_gt 0.068
_refine_ls_wR_factor_ref 0.1143
_reflns_number_gt 1113
_reflns_number_total 1178
_reflns_threshold_expression >2\(I)
_cod_data_source_file ic200135k_si_002_1.cif
_cod_data_source_block InVTe2O8
_cod_original_sg_symbol_H-M 'P 21/n'
_cod_database_code 4325044

loop_
_symmetry_equiv_pos_as_xyz
'x, y, z'
'-x+1/2, y+1/2, -z+1/2'
'-x, -y, -z'
'x-1/2, -y-1/2, z-1/2'

loop_
_atom_site_label
_atom_site_type_symbol
_atom_site_fract_x
_atom_site_fract_y
_atom_site_fract_z
_atom_site_U_iso_or_equiv
_atom_site_adp_type
_atom_site_occupancy
_atom_site_symmetry_multiplicity
_atom_site_calc_flag
Te1 Te -0.06772(10) 1.25773(16) 0.27943(5) 0.0078(3) Uani 1 1 d
Te2 Te -0.13813(10) 0.35547(16) 0.06889(5) 0.0087(3) Uani 1 1 d
In1 In 0.15172(11) 0.77434(17) 0.17523(5) 0.0081(3) Uani 1 1 d
V1 V 0.3574(3) 1.2967(4) 0.07361(13) 0.0083(5) Uani 1 1 d
O1 O -0.0560(11) 0.9694(18) 0.2132(5) 0.0104(19) Uiso 1 1 d
O2 O 0.0373(12) 0.6013(18) 0.0692(5) 0.013(2) Uiso 1 1 d
O3 O 0.3811(11) 0.5724(17) 0.1415(5) 0.0083(18) Uiso 1 1 d
O4 O 0.3640(11) 0.9334(18) 0.2477(5) 0.0115(19) Uiso 1 1 d
O5 O 0.1968(12) 1.1001(18) 0.0962(5) 0.014(2) Uiso 1 1 d
O6 O -0.1836(11) 1.4377(18) 0.1765(5) 0.0098(18) Uiso 1 1 d
O7 O -0.3143(11) 0.5849(19) 0.0291(5) 0.013(2) Uiso 1 1 d
O8 O 0.5297(11) 1.1267(17) 0.0824(5) 0.0096(19) Uiso 1 1 d

loop_
_atom_site_aniso_label
_atom_site_aniso_U_11
_atom_site_aniso_U_22
_atom_site_aniso_U_33
_atom_site_aniso_U_23
_atom_site_aniso_U_13
_atom_site_aniso_U_12
Te1 0.0078(5) 0.0077(5) 0.0081(5) -0.0004(3) 0.0018(3) 0.0010(3)
Te2 0.0097(5) 0.0090(5) 0.0074(5) 0.0000(3) 0.0004(3) -0.0014(3)
In1 0.0092(5) 0.0077(5) 0.0074(5) 0.0004(3) 0.0007(4) -0.0001(3)
V1 0.0116(12) 0.0061(11) 0.0069(11) 0.0020(8) -0.0004(9) 0.0038(9)

loop_
_atom_type_symbol
_atom_type_description
_atom_type_scat_dispersion_real
_atom_type_scat_dispersion_imag
_atom_type_scat_source
O O 0.0106 0.006 'International Tables Vol C Tables 4.2.6.8 and 6.1.1.4'
V V 0.3005 0.5294 'International Tables Vol C Tables 4.2.6.8 and 6.1.1.4'
In In -0.7276 1.31 'International Tables Vol C Tables 4.2.6.8 and 6.1.1.4'
Te Te -0.5308 1.6751 'International Tables Vol C Tables 4.2.6.8 and 6.1.1.4'

loop_
_geom_angle_atom_site_label_1
_geom_angle_atom_site_label_2
_geom_angle_atom_site_label_3
_geom_angle
_geom_angle_site_symmetry_1
_geom_angle_site_symmetry_3
O1 Te1 O4 98.9(4) . 2
O1 Te1 O6 84.3(4) . .
O4 Te1 O6 85.5(4) 2 .
O1 Te1 O3 87.2(4) . 2
O4 Te1 O3 78.7(4) 2 2
O6 Te1 O3 160.7(3) . 2
O2 Te2 O7 96.0(4) . .
O2 Te2 O6 92.2(4) . 1_545
O7 Te2 O6 90.5(4) . 1_545
O2 Te2 O2 70.0(4) . 3_565
O7 Te2 O2 84.1(3) . 3_565
O6 Te2 O2 160.6(4) 1_545 3_565
O1 In1 O2 99.3(3) . .
O1 In1 O4 104.2(3) . .
O2 In1 O4 153.3(4) . .
O1 In1 O5 89.0(3) . .
O2 In1 O5 83.9(4) . .
O4 In1 O5 83.9(3) . .
O1 In1 O4 97.3(3) . 2_545
O2 In1 O4 96.7(3) . 2_545
O4 In1 O4 92.8(2) . 2_545
O5 In1 O4 173.4(3) . 2_545
O1 In1 O3 176.7(3) . .
O2 In1 O3 84.0(3) . .
O4 In1 O3 72.6(3) . .
O5 In1 O3 91.9(3) . .
O4 In1 O3 81.7(3) 2_545 .
O8 V1 O5 107.3(5) . .
O8 V1 O3 108.5(4) . 1_565
O5 V1 O3 111.9(4) . 1_565
O8 V1 O7 111.3(4) . 3_575
O5 V1 O7 108.6(4) . 3_575
O3 V1 O7 109.3(4) 1_565 3_575
Te1 O1 In1 130.4(5) . .
Te2 O2 In1 123.6(5) . .
Te2 O2 Te2 110.0(4) . 3_565
In1 O2 Te2 125.9(4) . 3_565
V1 O3 Te1 140.4(5) 1_545 2_545
V1 O3 In1 118.7(4) 1_545 .
Te1 O3 In1 100.1(4) 2_545 .
Te1 O4 In1 108.6(4) 2_545 .
Te1 O4 In1 126.8(4) 2_545 2
In1 O4 In1 124.1(4) . 2
V1 O5 In1 139.1(5) . .
Te2 O6 Te1 125.0(5) 1_565 .
V1 O7 Te2 127.9(5) 3_575 .

loop_
_geom_bond_atom_site_label_1
_geom_bond_atom_site_label_2
_geom_bond_distance
_geom_bond_site_symmetry_2
Te1 O1 1.856(9) .
Te1 O4 1.928(9) 2
Te1 O6 2.103(9) .
Te1 O3 2.131(8) 2
Te2 O2 1.874(9) .
Te2 O7 1.905(9) .
Te2 O6 1.907(9) 1_545
Te2 O2 2.506(9) 3_565
In1 O1 2.062(9) .
In1 O2 2.124(9) .
In1 O4 2.155(9) .
In1 O5 2.178(9) .
In1 O4 2.183(9) 2_545
In1 O3 2.197(9) .
V1 O8 1.615(9) .
V1 O5 1.685(10) .
V1 O3 1.816(9) 1_565
V1 O7 1.830(9) 3_575
O2 Te2 2.506(9) 3_565
O3 V1 1.816(9) 1_545
O3 Te1 2.131(8) 2_545
O4 Te1 1.928(9) 2_545
O4 In1 2.183(9) 2
O6 Te2 1.907(9) 1_565
O7 V1 1.830(9) 3_575
